data_7222555
loop_
_publ_author_name
'Meier, S.F.'
'Schleid, T.'

_publ_section_title
;
 Oxotellurate(IV) der Lanthanide: II. Die isotype Reihe M2 Te5 O13 (M = Dy
 - Lu)
;
_journal_name_full
;
Zeitschrift fuer Naturforschung, Teil B. Anorganische Chemie, Organische 
Chemie (42,1987-)
;
_journal_page_first 720
_journal_page_last 726
_journal_volume 60
_journal_year 2005
_chemical_formula_sum 'Ho2 O13 Te5'
_space_group_IT_number 2
_symmetry_space_group_name_Hall '-P 1'
_symmetry_space_group_name_H-M 'P -1'
_cell_angle_alpha 89.003
_cell_angle_beta 86.81
_cell_angle_gamma 75.049
_cell_formula_units_Z 2
_cell_length_a 6.9543
_cell_length_b 8.6268
_cell_length_c 10.5672
_cell_volume 611.548
_citation_journal_id_ASTM ZNBSEN
_cod_data_source_file Meier_ZNBSEN_2005_1360.cif
_cod_data_source_block Ho2O13Te5
_cod_database_code 7222555

loop_
_symmetry_equiv_pos_as_xyz
x,y,z
-x,-y,-z

loop_
_atom_site_label
_atom_site_type_symbol
_atom_site_fract_x
_atom_site_fract_y
_atom_site_fract_z
_atom_site_occupancy
_atom_site_U_iso_or_equiv
O11 O-2 0.0599 0.8217 0.0363 1 0.0
O8 O-2 0.0488 0.3483 0.5634 1 0.0
Te1 Te+4 0.43553 0.90367 0.3022 1 0.0
O7 O-2 0.3446 0.9842 0.124 1 0.0
O4 O-2 0.3125 0.7369 0.288 1 0.0
Te4 Te+4 0.84395 0.1946 0.3633 1 0.0
O2 O-2 0.5373 0.3267 0.0024 1 0.0
O13 O-2 0.0626 0.0174 0.686 1 0.0
O6 O-2 0.0632 0.2647 0.2799 1 0.0
Te5 Te+4 0.70941 0.11993 0.02453 1 0.0
Ho2 Ho+3 0.00259 0.26286 0.761168 1 0.0
O9 O-2 0.4625 0.1914 0.5196 1 0.0
O1 O-2 0.3318 0.2216 0.7781 1 0.0
Te2 Te+4 0.1208 0.34741 0.1116 1 0.0
O5 O-2 0.6621 0.4895 0.3837 1 0.0
O10 O-2 0.1213 0.4921 0.8916 1 0.0
Ho1 Ho+3 0.44649 0.47382 0.820786 1 0.0
O3 O-2 0.2357 0.4932 0.1868 1 0.0
Te3 Te+4 0.27694 0.39125 0.48515 1 0.0
O12 O-2 0.6702 0.2566 0.233 1 0.0
